data_1543012
loop_
_publ_author_name
'Qiu, Yi-Feng'
'Song, Xian-Rong'
'Li, Ming'
'Zhu, Xin-Yu'
'Wang, An-Qi'
'Yang, Fang'
'Han, Ya-Ping'
'Zhang, Heng-Rui'
'Jin, Dong-Po'
'Li, Ying-Xiu'
'Liang, Yong-Min'

_publ_section_title
;
 BF3&#x00B7;OEt2-AgSCF3 Mediated Trifluoromethylthiolation/Cascade
 Cyclization of Propynols: Synthesis of
 4-((Trifluoromethyl)thio)-2H-chromene and
 4-((Trifluoromethyl)thio)-1,2-dihydroquinoline Derivatives.
;
_journal_issue 7
_journal_name_full 'Organic letters'
_journal_page_first 1514
_journal_page_last 1517
_journal_paper_doi 10.1021/acs.orglett.6b00065
_journal_volume 18
_journal_year 2016
_chemical_formula_moiety 'C29 H20 F5 N O2 S2'
_chemical_formula_sum 'C29 H20 F5 N O2 S2'
_chemical_formula_weight 573.58
_space_group_crystal_system orthorhombic
_space_group_IT_number 61
_space_group_name_Hall '-P 2ac 2ab'
_space_group_name_H-M_alt 'P b c a'
_symmetry_space_group_name_Hall '-P 2ac 2ab'
_symmetry_space_group_name_H-M 'P b c a'
_atom_sites_solution_hydrogens geom
_audit_creation_date 2016-01-20
_audit_creation_method
;
Olex2 1.2
(compiled 2015.09.30 svn.r3233 for OlexSys, GUI svn.r5103)
;
_cell_angle_alpha 90
_cell_angle_beta 90
_cell_angle_gamma 90
_cell_formula_units_Z 8
_cell_length_a 19.4188(8)
_cell_length_b 11.5902(4)
_cell_length_c 22.8272(6)
_cell_measurement_reflns_used 2943
_cell_measurement_temperature 293.60(10)
_cell_measurement_theta_max 26.0700
_cell_measurement_theta_min 3.7110
_cell_volume 5137.7(3)
_computing_cell_refinement
;
CrysAlisPro, Agilent Technologies,
Version 1.171.37.35 (release 13-08-2014 CrysAlis171 .NET)
(compiled Aug 13 2014,18:06:01)
;
_computing_data_collection
;
CrysAlisPro, Agilent Technologies,
Version 1.171.37.35 (release 13-08-2014 CrysAlis171 .NET)
(compiled Aug 13 2014,18:06:01)
;
_computing_data_reduction
;
CrysAlisPro, Agilent Technologies,
Version 1.171.37.35 (release 13-08-2014 CrysAlis171 .NET)
(compiled Aug 13 2014,18:06:01)
;
_computing_molecular_graphics 'Olex2 (Dolomanov et al., 2009)'
_computing_publication_material 'Olex2 (Dolomanov et al., 2009)'
_computing_structure_refinement 'ShelXL (Sheldrick, 2015)'
_computing_structure_solution
;
Superflip (Palatinus & Chapuis, 2007;Palatinus & van der Lee, 2008;
Palatinus et al., 2012)
;
_diffrn_ambient_environment air
_diffrn_ambient_temperature 293.60(10)
_diffrn_detector 'CCD plate'
_diffrn_detector_area_resol_mean 16.0733
_diffrn_detector_type Eos
_diffrn_measured_fraction_theta_full 0.998
_diffrn_measured_fraction_theta_max 0.998
_diffrn_measurement_details
;
  1 omega    1.00   88.00   1.0000    5.0000
omega____ theta____ kappa____ phi______ frames
    -       20.5854   57.0000   60.0000 87

  2 omega   23.00   56.00   1.0000    5.0000
omega____ theta____ kappa____ phi______ frames
    -      -17.1479    0.0000  120.0000 33

  3 omega  -11.00   18.00   1.0000    5.0000
omega____ theta____ kappa____ phi______ frames
    -      -17.1479  -99.0000 -120.0000 29

  4 omega  -36.00   25.00   1.0000    5.0000
omega____ theta____ kappa____ phi______ frames
    -       20.5854  -57.0000 -120.0000 61

  5 omega   -1.00   33.00   1.0000    5.0000
omega____ theta____ kappa____ phi______ frames
    -       20.5854   57.0000 -180.0000 34
;
_diffrn_measurement_device 'four-circle diffractometer'
_diffrn_measurement_device_type 'SuperNova, Dual, Cu at zero, Eos'
_diffrn_measurement_method '\w scans'
_diffrn_orient_matrix_UB_11 0.0343581000
_diffrn_orient_matrix_UB_12 0.0190190000
_diffrn_orient_matrix_UB_13 0.0042362000
_diffrn_orient_matrix_UB_21 0.0123991000
_diffrn_orient_matrix_UB_22 -0.0541809000
_diffrn_orient_matrix_UB_23 -0.0098819000
_diffrn_orient_matrix_UB_31 0.0007716000
_diffrn_orient_matrix_UB_32 0.0211153000
_diffrn_orient_matrix_UB_33 -0.0291545000
_diffrn_radiation_monochromator mirror
_diffrn_radiation_probe x-ray
_diffrn_radiation_type MoK\a
_diffrn_radiation_wavelength 0.710
_diffrn_reflns_av_R_equivalents 0.0552
_diffrn_reflns_av_unetI/netI 0.0562
_diffrn_reflns_Laue_measured_fraction_full 0.998
_diffrn_reflns_Laue_measured_fraction_max 0.998
_diffrn_reflns_limit_h_max 12
_diffrn_reflns_limit_h_min -23
_diffrn_reflns_limit_k_max 14
_diffrn_reflns_limit_k_min -14
_diffrn_reflns_limit_l_max 28
_diffrn_reflns_limit_l_min -23
_diffrn_reflns_number 20776
_diffrn_reflns_point_group_measured_fraction_full 0.998
_diffrn_reflns_point_group_measured_fraction_max 0.998
_diffrn_reflns_theta_full 25.214
_diffrn_reflns_theta_max 25.992
_diffrn_reflns_theta_min 3.367
_diffrn_source 'SuperNova (Mo) X-ray Source'
_exptl_absorpt_coefficient_mu 0.273
_exptl_absorpt_correction_T_max 1.00000
_exptl_absorpt_correction_T_min 0.79392
_exptl_absorpt_correction_type multi-scan
_exptl_absorpt_process_details
;
CrysAlisPro, Agilent Technologies,
Version 1.171.37.35 (release 13-08-2014 CrysAlis171 .NET)
(compiled Aug 13 2014,18:06:01)
Empirical absorption correction using spherical harmonics,
 implemented in SCALE3 ABSPACK scaling algorithm.
;
_exptl_crystal_colour 'clear light colourless'
_exptl_crystal_colour_lustre clear
_exptl_crystal_colour_modifier light
_exptl_crystal_colour_primary colourless
_exptl_crystal_density_diffrn 1.483
_exptl_crystal_description block
_exptl_crystal_F_000 2352
_exptl_crystal_size_max 0.21
_exptl_crystal_size_mid 0.15
_exptl_crystal_size_min 0.14
_refine_diff_density_max 0.277
_refine_diff_density_min -0.325
_refine_diff_density_rms 0.052
_refine_ls_extinction_method none
_refine_ls_goodness_of_fit_ref 1.066
_refine_ls_hydrogen_treatment constr
_refine_ls_matrix_type full
_refine_ls_number_parameters 353
_refine_ls_number_reflns 5051
_refine_ls_number_restraints 0
_refine_ls_restrained_S_all 1.066
_refine_ls_R_factor_all 0.0982
_refine_ls_R_factor_gt 0.0513
_refine_ls_shift/su_max 0.001
_refine_ls_shift/su_mean 0.000
_refine_ls_structure_factor_coef Fsqd
_refine_ls_weighting_details 'w=1/[\s^2^(Fo^2^)+(0.0423P)^2^+1.9367P] where P=(Fo^2^+2Fc^2^)/3'
_refine_ls_weighting_scheme calc
_refine_ls_wR_factor_gt 0.1082
_refine_ls_wR_factor_ref 0.1378
_reflns_Friedel_coverage 0.000
_reflns_number_gt 3015
_reflns_number_total 5051
_reflns_threshold_expression 'I > 2\s(I)'
_cod_data_source_file ol6b00065_si_005.cif
_cod_data_source_block qiuyf_0117
_cod_database_code 1543012
_shelx_space_group_comment
;
The symmetry employed for this shelxl refinement is uniquely defined
by the following loop, which should always be used as a source of
symmetry information in preference to the above space-group names.
They are only intended as comments.
;
_reflns_odcompleteness_completeness 99.62
_reflns_odcompleteness_iscentric 1
_reflns_odcompleteness_theta 26.32
_olex2_refinement_description
;
1. Fixed Uiso
 At 1.2 times of:
  All C(H) groups
 At 1.5 times of:
  All C(H,H,H) groups
2.a Aromatic/amide H refined with riding coordinates:
 C2(H2), C5(H5), C6(H6), C7(H7), C8(H8), C12(H12), C13(H13), C15(H15),
 C16(H16), C18(H18), C19(H19), C21(H21), C22(H22), C24(H24), C25(H25), C27(H27),
  C28(H28)
2.b Idealised Me refined as rotating group:
 C29(H29A,H29B,H29C)
;
_shelx_shelxl_version_number 2014/7
_olex2_date_sample_data_collection 2016-01-20
_olex2_submission_special_instructions 'No special instructions were received'

loop_
_space_group_symop_operation_xyz
'x, y, z'
'-x+1/2, -y, z+1/2'
'x+1/2, -y+1/2, -z'
'-x, y+1/2, -z+1/2'
'-x, -y, -z'
'x-1/2, y, -z-1/2'
'-x-1/2, y-1/2, z'
'x, -y-1/2, z-1/2'

loop_
_atom_site_label
_atom_site_type_symbol
_atom_site_fract_x
_atom_site_fract_y
_atom_site_fract_z
_atom_site_U_iso_or_equiv
_atom_site_adp_type
_atom_site_occupancy
_atom_site_site_symmetry_order
_atom_site_calc_flag
_atom_site_refinement_flags_posn
S1 S 0.50462(5) 0.75471(8) 0.52839(3) 0.0544(3) Uani 1 1 d .
S2 S 0.53108(4) 0.75037(7) 0.28328(3) 0.0450(2) Uani 1 1 d .
F1 F 0.25281(12) 0.49924(18) 0.23861(8) 0.0839(7) Uani 1 1 d .
F2 F 0.27014(13) 1.2095(2) 0.40400(11) 0.1107(9) Uani 1 1 d .
F3 F 0.63292(12) 0.7031(2) 0.50372(10) 0.0852(7) Uani 1 1 d .
F4 F 0.58804(15) 0.6201(2) 0.57774(10) 0.1200(10) Uani 1 1 d .
F5 F 0.56332(15) 0.5670(2) 0.49025(12) 0.1065(9) Uani 1 1 d .
O2 O 0.48003(12) 0.69895(18) 0.24679(8) 0.0544(6) Uani 1 1 d .
O17 O 0.58264(12) 0.82171(18) 0.25719(8) 0.0610(7) Uani 1 1 d .
N1 N 0.49124(12) 0.8355(2) 0.33227(9) 0.0369(6) Uani 1 1 d .
C1 C 0.42533(15) 0.8051(2) 0.36316(11) 0.0381(7) Uani 1 1 d .
C2 C 0.44321(16) 0.7561(2) 0.42348(11) 0.0412(7) Uani 1 1 d .
H2 H 0.4165 0.6971 0.4392 0.049 Uiso 1 1 calc R
C3 C 0.49650(16) 0.7969(3) 0.45374(11) 0.0408(7) Uani 1 1 d .
C4 C 0.54053(15) 0.8866(2) 0.42867(11) 0.0381(7) Uani 1 1 d .
C5 C 0.58365(17) 0.9559(3) 0.46201(12) 0.0485(8) Uani 1 1 d .
H5 H 0.5863 0.9446 0.5023 0.058 Uiso 1 1 calc R
C6 C 0.62250(18) 1.0412(3) 0.43620(13) 0.0557(9) Uani 1 1 d .
H6 H 0.6516 1.0865 0.4590 0.067 Uiso 1 1 calc R
C7 C 0.61830(18) 1.0596(3) 0.37647(13) 0.0532(9) Uani 1 1 d .
H7 H 0.6448 1.1172 0.3592 0.064 Uiso 1 1 calc R
C8 C 0.57519(16) 0.9932(3) 0.34246(12) 0.0447(8) Uani 1 1 d .
H8 H 0.5718 1.0072 0.3025 0.054 Uiso 1 1 calc R
C9 C 0.53690(15) 0.9056(2) 0.36783(11) 0.0372(7) Uani 1 1 d .
C10 C 0.5750(2) 0.6576(3) 0.52377(16) 0.0670(10) Uani 1 1 d .
C11 C 0.38516(15) 0.9182(3) 0.37317(11) 0.0404(7) Uani 1 1 d .
C12 C 0.39944(19) 1.0199(3) 0.34415(13) 0.0549(9) Uani 1 1 d .
H12 H 0.4355 1.0223 0.3174 0.066 Uiso 1 1 calc R
C13 C 0.3609(2) 1.1183(3) 0.35427(17) 0.0692(11) Uani 1 1 d .
H13 H 0.3711 1.1868 0.3349 0.083 Uiso 1 1 calc R
C14 C 0.3083(2) 1.1131(4) 0.39287(18) 0.0701(12) Uani 1 1 d .
C15 C 0.29068(19) 1.0147(4) 0.42185(15) 0.0669(11) Uani 1 1 d .
H15 H 0.2536 1.0136 0.4476 0.080 Uiso 1 1 calc R
C16 C 0.32968(17) 0.9157(3) 0.41183(13) 0.0543(9) Uani 1 1 d .
H16 H 0.3186 0.8475 0.4311 0.065 Uiso 1 1 calc R
C17 C 0.37921(16) 0.7216(2) 0.32872(11) 0.0396(7) Uani 1 1 d .
C18 C 0.33379(17) 0.7618(3) 0.28680(12) 0.0482(8) Uani 1 1 d .
H18 H 0.3321 0.8405 0.2789 0.058 Uiso 1 1 calc R
C19 C 0.29084(18) 0.6881(3) 0.25626(13) 0.0559(9) Uani 1 1 d .
H19 H 0.2604 0.7162 0.2282 0.067 Uiso 1 1 calc R
C20 C 0.29443(18) 0.5726(3) 0.26844(13) 0.0546(9) Uani 1 1 d .
C21 C 0.38057(17) 0.6037(3) 0.33999(12) 0.0462(8) Uani 1 1 d .
H21 H 0.4103 0.5749 0.3684 0.055 Uiso 1 1 calc R
C22 C 0.33820(18) 0.5285(3) 0.30943(13) 0.0520(8) Uani 1 1 d .
H22 H 0.3396 0.4496 0.3167 0.062 Uiso 1 1 calc R
C23 C 0.57448(16) 0.6410(3) 0.32144(12) 0.0449(8) Uani 1 1 d .
C24 C 0.63426(18) 0.6687(3) 0.35157(14) 0.0566(9) Uani 1 1 d .
H24 H 0.6495 0.7447 0.3531 0.068 Uiso 1 1 calc R
C25 C 0.67090(19) 0.5826(3) 0.37921(15) 0.0635(10) Uani 1 1 d .
H25 H 0.7108 0.6016 0.3996 0.076 Uiso 1 1 calc R
C26 C 0.64970(19) 0.4683(3) 0.37727(15) 0.0600(9) Uani 1 1 d .
C27 C 0.59014(19) 0.4431(3) 0.34673(14) 0.0588(9) Uani 1 1 d .
H27 H 0.5750 0.3671 0.3450 0.071 Uiso 1 1 calc R
C28 C 0.55264(18) 0.5275(3) 0.31878(13) 0.0518(8) Uani 1 1 d .
H28 H 0.5129 0.5083 0.2982 0.062 Uiso 1 1 calc R
C29 C 0.6912(2) 0.3749(4) 0.40713(19) 0.0979(15) Uani 1 1 d .
H29A H 0.6625 0.3345 0.4345 0.147 Uiso 1 1 calc GR
H29B H 0.7293 0.4091 0.4275 0.147 Uiso 1 1 calc GR
H29C H 0.7082 0.3217 0.3783 0.147 Uiso 1 1 calc GR

loop_
_atom_site_aniso_label
_atom_site_aniso_U_11
_atom_site_aniso_U_22
_atom_site_aniso_U_33
_atom_site_aniso_U_23
_atom_site_aniso_U_13
_atom_site_aniso_U_12
S1 0.0614(6) 0.0672(6) 0.0345(4) 0.0111(4) -0.0026(4) 0.0032(5)
S2 0.0561(5) 0.0431(4) 0.0359(4) -0.0043(3) 0.0086(4) -0.0042(4)
F1 0.0939(17) 0.0793(15) 0.0785(12) -0.0134(11) -0.0157(12) -0.0387(14)
F2 0.0903(18) 0.0969(17) 0.145(2) -0.0533(16) -0.0378(16) 0.0568(16)
F3 0.0609(14) 0.0905(17) 0.1041(16) 0.0094(14) -0.0090(13) 0.0083(14)
F4 0.146(3) 0.124(2) 0.0898(15) 0.0586(15) -0.0188(17) 0.041(2)
F5 0.118(2) 0.0587(14) 0.143(2) -0.0168(15) 0.0118(18) -0.0008(16)
O2 0.0657(15) 0.0587(14) 0.0387(10) -0.0108(10) -0.0047(11) -0.0033(13)
O17 0.0758(17) 0.0545(14) 0.0528(12) -0.0018(10) 0.0285(12) -0.0142(14)
N1 0.0406(14) 0.0364(13) 0.0338(11) -0.0019(10) 0.0016(11) -0.0006(12)
C1 0.0392(17) 0.0410(16) 0.0339(13) 0.0001(12) -0.0003(13) -0.0023(15)
C2 0.0479(19) 0.0392(16) 0.0364(14) 0.0073(13) 0.0035(14) -0.0013(15)
C3 0.0451(18) 0.0431(17) 0.0342(14) 0.0035(13) -0.0012(14) 0.0018(16)
C4 0.0383(17) 0.0392(16) 0.0370(14) 0.0018(12) -0.0018(14) 0.0044(15)
C5 0.052(2) 0.053(2) 0.0397(15) 0.0000(14) -0.0077(15) 0.0011(18)
C6 0.058(2) 0.054(2) 0.0546(19) -0.0083(16) -0.0032(17) -0.0111(19)
C7 0.059(2) 0.0450(19) 0.0560(18) 0.0012(15) 0.0063(17) -0.0126(18)
C8 0.052(2) 0.0422(17) 0.0398(15) 0.0014(13) 0.0010(14) -0.0043(17)
C9 0.0410(17) 0.0339(15) 0.0367(14) 0.0000(12) -0.0017(14) 0.0011(14)
C10 0.080(3) 0.054(2) 0.068(2) 0.0182(19) -0.008(2) 0.002(2)
C11 0.0396(18) 0.0420(17) 0.0398(15) -0.0072(13) -0.0096(14) 0.0034(15)
C12 0.054(2) 0.051(2) 0.0601(19) -0.0012(16) -0.0096(17) 0.0095(19)
C13 0.067(3) 0.050(2) 0.090(3) -0.004(2) -0.019(2) 0.015(2)
C14 0.065(3) 0.066(3) 0.079(3) -0.027(2) -0.032(2) 0.023(2)
C15 0.041(2) 0.099(3) 0.061(2) -0.028(2) -0.0079(18) 0.015(2)
C16 0.0436(19) 0.068(2) 0.0513(18) -0.0150(16) -0.0062(16) -0.0006(19)
C17 0.0419(18) 0.0406(17) 0.0363(14) -0.0014(13) 0.0010(14) -0.0004(15)
C18 0.059(2) 0.0428(18) 0.0428(16) 0.0007(14) -0.0071(16) -0.0002(17)
C19 0.059(2) 0.064(2) 0.0444(17) -0.0027(16) -0.0112(16) -0.007(2)
C20 0.057(2) 0.058(2) 0.0486(17) -0.0130(16) 0.0021(17) -0.019(2)
C21 0.050(2) 0.0457(18) 0.0427(16) 0.0011(14) 0.0055(15) 0.0004(17)
C22 0.062(2) 0.0411(18) 0.0528(18) -0.0052(15) 0.0115(18) -0.0079(18)
C23 0.0418(18) 0.0435(18) 0.0495(16) -0.0095(14) 0.0089(15) 0.0004(16)
C24 0.047(2) 0.0438(19) 0.079(2) -0.0117(17) 0.0075(19) 0.0000(18)
C25 0.047(2) 0.062(2) 0.081(2) -0.0137(19) -0.0014(19) 0.003(2)
C26 0.054(2) 0.055(2) 0.071(2) -0.0051(18) 0.0057(19) 0.009(2)
C27 0.063(2) 0.0422(19) 0.071(2) -0.0040(17) 0.006(2) -0.004(2)
C28 0.053(2) 0.0461(19) 0.0561(18) -0.0071(15) 0.0020(17) -0.0034(18)
C29 0.092(3) 0.078(3) 0.124(4) 0.003(3) -0.021(3) 0.020(3)

loop_
_atom_type_symbol
_atom_type_description
_atom_type_scat_dispersion_real
_atom_type_scat_dispersion_imag
_atom_type_scat_source
C C 0.0033 0.0016 'International Tables Vol C Tables 4.2.6.8 and 6.1.1.4'
H H 0.0000 0.0000 'International Tables Vol C Tables 4.2.6.8 and 6.1.1.4'
F F 0.0171 0.0103 'International Tables Vol C Tables 4.2.6.8 and 6.1.1.4'
N N 0.0061 0.0033 'International Tables Vol C Tables 4.2.6.8 and 6.1.1.4'
O O 0.0106 0.0060 'International Tables Vol C Tables 4.2.6.8 and 6.1.1.4'
S S 0.1246 0.1234 'International Tables Vol C Tables 4.2.6.8 and 6.1.1.4'

loop_
_geom_angle_atom_site_label_1
_geom_angle_atom_site_label_2
_geom_angle_atom_site_label_3
_geom_angle
C10 S1 C3 100.71(15)
O2 S2 O17 119.06(13)
O2 S2 N1 108.32(13)
O2 S2 C23 108.80(14)
O17 S2 N1 105.09(12)
O17 S2 C23 106.78(15)
N1 S2 C23 108.37(12)
C1 N1 S2 124.52(18)
C9 N1 S2 114.82(18)
C9 N1 C1 112.9(2)
N1 C1 C2 108.4(2)
N1 C1 C11 107.5(2)
N1 C1 C17 113.8(2)
C2 C1 C11 107.3(2)
C2 C1 C17 111.1(2)
C17 C1 C11 108.5(2)
C1 C2 H2 119.6
C3 C2 C1 120.8(3)
C3 C2 H2 119.6
C2 C3 S1 117.9(2)
C2 C3 C4 120.3(2)
C4 C3 S1 121.2(2)
C5 C4 C3 123.3(2)
C5 C4 C9 118.7(3)
C9 C4 C3 117.9(2)
C4 C5 H5 119.6
C6 C5 C4 120.8(3)
C6 C5 H5 119.6
C5 C6 H6 120.0
C5 C6 C7 120.1(3)
C7 C6 H6 120.0
C6 C7 H7 119.8
C8 C7 C6 120.4(3)
C8 C7 H7 119.8
C7 C8 H8 120.0
C7 C8 C9 120.0(3)
C9 C8 H8 120.0
C4 C9 N1 119.7(2)
C8 C9 N1 120.3(2)
C8 C9 C4 120.0(3)
F3 C10 S1 115.0(3)
F3 C10 F4 106.8(3)
F4 C10 S1 107.4(3)
F5 C10 S1 114.0(3)
F5 C10 F3 105.2(3)
F5 C10 F4 108.0(3)
C12 C11 C1 123.6(3)
C12 C11 C16 118.5(3)
C16 C11 C1 117.9(3)
C11 C12 H12 119.5
C11 C12 C13 121.0(3)
C13 C12 H12 119.5
C12 C13 H13 120.6
C14 C13 C12 118.7(4)
C14 C13 H13 120.6
C13 C14 F2 119.7(4)
C13 C14 C15 123.0(4)
C15 C14 F2 117.3(4)
C14 C15 H15 120.9
C14 C15 C16 118.2(4)
C16 C15 H15 120.9
C11 C16 C15 120.5(3)
C11 C16 H16 119.8
C15 C16 H16 119.8
C18 C17 C1 120.9(3)
C18 C17 C21 118.1(3)
C21 C17 C1 120.9(3)
C17 C18 H18 119.1
C19 C18 C17 121.7(3)
C19 C18 H18 119.1
C18 C19 H19 121.0
C20 C19 C18 118.1(3)
C20 C19 H19 121.0
F1 C20 C19 118.7(3)
F1 C20 C22 118.7(3)
C22 C20 C19 122.5(3)
C17 C21 H21 119.6
C22 C21 C17 120.9(3)
C22 C21 H21 119.6
C20 C22 C21 118.6(3)
C20 C22 H22 120.7
C21 C22 H22 120.7
C24 C23 S2 118.8(2)
C28 C23 S2 121.2(3)
C28 C23 C24 119.9(3)
C23 C24 H24 120.3
C25 C24 C23 119.4(3)
C25 C24 H24 120.3
C24 C25 H25 119.2
C24 C25 C26 121.5(3)
C26 C25 H25 119.2
C25 C26 C29 120.7(3)
C27 C26 C25 117.8(3)
C27 C26 C29 121.4(3)
C26 C27 H27 119.1
C28 C27 C26 121.8(3)
C28 C27 H27 119.1
C23 C28 H28 120.2
C27 C28 C23 119.5(3)
C27 C28 H28 120.2
C26 C29 H29A 109.5
C26 C29 H29B 109.5
C26 C29 H29C 109.5
H29A C29 H29B 109.5
H29A C29 H29C 109.5
H29B C29 H29C 109.5

loop_
_geom_bond_atom_site_label_1
_geom_bond_atom_site_label_2
_geom_bond_distance
S1 C3 1.780(3)
S1 C10 1.774(4)
S2 O2 1.425(2)
S2 O17 1.429(2)
S2 N1 1.680(2)
S2 C23 1.754(3)
F1 C20 1.357(3)
F2 C14 1.365(4)
F3 C10 1.324(4)
F4 C10 1.331(4)
F5 C10 1.319(4)
N1 C1 1.503(4)
N1 C9 1.451(3)
C1 C2 1.529(4)
C1 C11 1.542(4)
C1 C17 1.535(4)
C2 H2 0.9300
C2 C3 1.331(4)
C3 C4 1.462(4)
C4 C5 1.388(4)
C4 C9 1.408(4)
C5 H5 0.9300
C5 C6 1.376(4)
C6 H6 0.9300
C6 C7 1.383(4)
C7 H7 0.9300
C7 C8 1.377(4)
C8 H8 0.9300
C8 C9 1.386(4)
C11 C12 1.381(4)
C11 C16 1.393(4)
C12 H12 0.9300
C12 C13 1.383(4)
C13 H13 0.9300
C13 C14 1.350(5)
C14 C15 1.362(5)
C15 H15 0.9300
C15 C16 1.394(5)
C16 H16 0.9300
C17 C18 1.382(4)
C17 C21 1.390(4)
C18 H18 0.9300
C18 C19 1.382(4)
C19 H19 0.9300
C19 C20 1.369(5)
C20 C22 1.364(4)
C21 H21 0.9300
C21 C22 1.387(4)
C22 H22 0.9300
C23 C24 1.387(4)
C23 C28 1.384(4)
C24 H24 0.9300
C24 C25 1.378(5)
C25 H25 0.9300
C25 C26 1.388(5)
C26 C27 1.382(5)
C26 C29 1.513(5)
C27 H27 0.9300
C27 C28 1.376(4)
C28 H28 0.9300
C29 H29A 0.9600
C29 H29B 0.9600
C29 H29C 0.9600

loop_
_geom_torsion_atom_site_label_1
_geom_torsion_atom_site_label_2
_geom_torsion_atom_site_label_3
_geom_torsion_atom_site_label_4
_geom_torsion
S1 C3 C4 C5 -9.8(4)
S1 C3 C4 C9 172.5(2)
S2 N1 C1 C2 97.2(2)
S2 N1 C1 C11 -147.15(18)
S2 N1 C1 C17 -27.0(3)
S2 N1 C9 C4 -115.1(2)
S2 N1 C9 C8 67.0(3)
S2 C23 C24 C25 -176.6(2)
S2 C23 C28 C27 176.5(2)
F1 C20 C22 C21 -179.8(3)
F2 C14 C15 C16 -179.0(3)
O2 S2 N1 C1 40.6(2)
O2 S2 N1 C9 -172.44(18)
O2 S2 C23 C24 168.6(2)
O2 S2 C23 C28 -7.1(3)
O17 S2 N1 C1 168.8(2)
O17 S2 N1 C9 -44.2(2)
O17 S2 C23 C24 38.9(3)
O17 S2 C23 C28 -136.8(2)
N1 S2 C23 C24 -73.8(3)
N1 S2 C23 C28 110.4(3)
N1 C1 C2 C3 35.5(4)
N1 C1 C11 C12 16.2(4)
N1 C1 C11 C16 -166.6(2)
N1 C1 C17 C18 -85.0(3)
N1 C1 C17 C21 96.8(3)
C1 N1 C9 C4 35.8(3)
C1 N1 C9 C8 -142.2(3)
C1 C2 C3 S1 168.8(2)
C1 C2 C3 C4 -2.4(4)
C1 C11 C12 C13 179.0(3)
C1 C11 C16 C15 -178.9(3)
C1 C17 C18 C19 -178.6(3)
C1 C17 C21 C22 179.1(3)
C2 C1 C11 C12 132.7(3)
C2 C1 C11 C16 -50.1(3)
C2 C1 C17 C18 152.3(3)
C2 C1 C17 C21 -25.9(4)
C2 C3 C4 C5 161.1(3)
C2 C3 C4 C9 -16.7(4)
C3 S1 C10 F3 60.1(3)
C3 S1 C10 F4 178.8(3)
C3 S1 C10 F5 -61.6(3)
C3 C4 C5 C6 -178.1(3)
C3 C4 C9 N1 -1.0(4)
C3 C4 C9 C8 176.9(3)
C4 C5 C6 C7 0.8(5)
C5 C4 C9 N1 -178.9(3)
C5 C4 C9 C8 -1.0(4)
C5 C6 C7 C8 0.2(5)
C6 C7 C8 C9 -1.5(5)
C7 C8 C9 N1 179.9(3)
C7 C8 C9 C4 1.9(4)
C9 N1 C1 C2 -50.4(3)
C9 N1 C1 C11 65.3(3)
C9 N1 C1 C17 -174.5(2)
C9 C4 C5 C6 -0.4(4)
C10 S1 C3 C2 107.1(3)
C10 S1 C3 C4 -81.8(3)
C11 C1 C2 C3 -80.3(3)
C11 C1 C17 C18 34.6(3)
C11 C1 C17 C21 -143.5(3)
C11 C12 C13 C14 -0.6(5)
C12 C11 C16 C15 -1.5(4)
C12 C13 C14 F2 179.3(3)
C12 C13 C14 C15 -0.9(6)
C13 C14 C15 C16 1.2(5)
C14 C15 C16 C11 0.0(5)
C16 C11 C12 C13 1.8(5)
C17 C1 C2 C3 161.3(3)
C17 C1 C11 C12 -107.3(3)
C17 C1 C11 C16 69.9(3)
C17 C18 C19 C20 -0.2(5)
C17 C21 C22 C20 -0.8(4)
C18 C17 C21 C22 0.9(4)
C18 C19 C20 F1 -179.7(3)
C18 C19 C20 C22 0.4(5)
C19 C20 C22 C21 0.1(5)
C21 C17 C18 C19 -0.4(4)
C23 S2 N1 C1 -77.3(2)
C23 S2 N1 C9 69.7(2)
C23 C24 C25 C26 0.5(5)
C24 C23 C28 C27 0.8(5)
C24 C25 C26 C27 -0.2(5)
C24 C25 C26 C29 179.1(3)
C25 C26 C27 C28 0.2(5)
C26 C27 C28 C23 -0.5(5)
C28 C23 C24 C25 -0.8(5)
C29 C26 C27 C28 -179.1(3)
